data_4115708
loop_
_publ_author_name
'Benjamin V. Mork'
'T. Don Tilley'

_publ_section_title
;
 High Oxidation-State (Formally d0) Tungsten Silylene Complexes via Double
 Si-H Bond Activation
;
_journal_name_full 'Journal of the American Chemical Society'
_journal_page_first 9702
_journal_page_last 9703
_journal_paper_doi 10.1021/ja0165436
_journal_volume 123
_journal_year 2001
_chemical_formula_sum 'C40 H31 B F20 P2 W'
_chemical_formula_weight 1148.28
_space_group_IT_number 14
_symmetry_cell_setting monoclinic
_symmetry_Int_Tables_number 14
_symmetry_space_group_name_Hall '-P 2ybc'
_symmetry_space_group_name_H-M 'P 1 21/c 1'
_audit_creation_date 'Fri Jun 15 13:13:33 2001'
_audit_creation_method 'by teXsan'
_cell_angle_alpha 90
_cell_angle_beta 96.322(1)
_cell_angle_gamma 90
_cell_formula_units_Z 4
_cell_length_a 15.2193(2)
_cell_length_b 15.9706(2)
_cell_length_c 17.2664(3)
_cell_measurement_reflns_used 8192
_cell_measurement_temperature 153.2
_cell_measurement_theta_max 45.0
_cell_measurement_theta_min 4.0
_cell_volume 4171.27(11)
_computing_cell_refinement 'Bruker SAINT v5.04'
_computing_data_collection 'Bruker SMART v5.052d'
_computing_data_reduction 'Bruker SAINT v5.04'
_computing_publication_material teXsan
_computing_structure_refinement teXsan
_computing_structure_solution SIR92
_diffrn_ambient_temperature 153.2
_diffrn_measurement_device_type 'SMART CCD'
_diffrn_measurement_method \w-scan
_diffrn_orient_matrix_UB_11 0.00000
_diffrn_orient_matrix_UB_12 0.00000
_diffrn_orient_matrix_UB_13 0.00000
_diffrn_orient_matrix_UB_21 0.00000
_diffrn_orient_matrix_UB_22 0.00000
_diffrn_orient_matrix_UB_23 0.00000
_diffrn_orient_matrix_UB_31 0.00000
_diffrn_orient_matrix_UB_32 0.00000
_diffrn_orient_matrix_UB_33 0.00000
_diffrn_radiation_monochromator graphite
_diffrn_radiation_source 'X-ray tube'
_diffrn_radiation_type MoK\a
_diffrn_radiation_wavelength 0.7107
_diffrn_reflns_av_R_equivalents 0.0570
_diffrn_reflns_limit_h_max 17
_diffrn_reflns_limit_h_min 0
_diffrn_reflns_limit_k_max 18
_diffrn_reflns_limit_k_min -18
_diffrn_reflns_limit_l_max 20
_diffrn_reflns_limit_l_min -20
_diffrn_reflns_number 18668
_diffrn_reflns_theta_max 24.72
_diffrn_standards_decay_% 0.00
_diffrn_standards_interval_count 0
_diffrn_standards_number 0
_exptl_absorpt_coefficient_mu 2.970
_exptl_absorpt_correction_T_max 0.96
_exptl_absorpt_correction_T_min 0.59
_exptl_absorpt_correction_type empirical
_exptl_absorpt_process_details 'Blessing, 1995'
_exptl_crystal_colour orange
_exptl_crystal_density_diffrn 1.832
_exptl_crystal_description plate
_exptl_crystal_F_000 2248.00
_exptl_crystal_size_max 0.450
_exptl_crystal_size_mid 0.250
_exptl_crystal_size_min 0.020
_refine_diff_density_max 1.64
_refine_diff_density_min -2.00
_refine_ls_extinction_coef 0.00000
_refine_ls_extinction_method none
_refine_ls_goodness_of_fit_ref 1.393
_refine_ls_hydrogen_treatment constr
_refine_ls_matrix_type full
_refine_ls_number_parameters 589
_refine_ls_number_reflns 4575
_refine_ls_number_restraints 0
_refine_ls_R_factor_all 0.0668
_refine_ls_R_factor_gt 0.0415
_refine_ls_shift/su_max 0.0000
_refine_ls_structure_factor_coef F
_refine_ls_weighting_scheme sigma
_refine_ls_wR_factor_all 0.0500
_refine_ls_wR_factor_gt 0.0449
_reflns_number_gt 4575
_reflns_number_total 7184
_reflns_threshold_expression I>3.00sigma
_cod_data_source_file ja0165436_s2_2.cif
_cod_data_source_block compound2
_cod_original_cell_volume 4171.27(9)
_cod_original_sg_symbol_H-M 'P 21/c '
_cod_original_formula_sum 'C40 H31 B F20 P2 W '
_cod_database_code 4115708

loop_
_symmetry_equiv_pos_as_xyz
'   +x,   +y,   +z'
'   -x,1/2+y,1/2-z'
'   -x,   -y,   -z'
'   +x,1/2-y,1/2+z'

loop_
_atom_site_aniso_label
_atom_site_aniso_U_11
_atom_site_aniso_U_22
_atom_site_aniso_U_33
_atom_site_aniso_U_12
_atom_site_aniso_U_13
_atom_site_aniso_U_23
W(1) 0.0338(2) 0.0312(2) 0.0432(2) 0.0048(2) 0.0160(1) 0.0081(2)
P(1) 0.030(1) 0.034(1) 0.033(1) 0.0017(9) 0.0089(9) 0.0034(9)
P(2) 0.029(1) 0.048(1) 0.038(1) -0.0082(10) 0.0024(9) 0.006(1)
F(1) 0.037(3) 0.033(3) 0.051(3) -0.005(2) 0.024(2) -0.009(2)
F(2) 0.056(3) 0.057(3) 0.063(3) 0.006(2) 0.034(3) -0.022(3)
F(3) 0.086(4) 0.040(3) 0.039(3) -0.006(3) 0.017(3) -0.019(2)
F(4) 0.057(3) 0.046(3) 0.039(3) -0.023(2) 0.001(2) -0.008(2)
F(5) 0.028(2) 0.036(3) 0.043(2) -0.008(2) 0.006(2) -0.009(2)
F(6) 0.027(2) 0.030(2) 0.037(2) 0.005(2) 0.008(2) 0.005(2)
F(7) 0.038(3) 0.053(3) 0.051(3) 0.020(2) 0.021(2) -0.006(2)
F(8) 0.052(3) 0.065(3) 0.060(3) 0.001(3) 0.042(3) 0.001(3)
F(9) 0.065(3) 0.033(3) 0.053(3) -0.008(2) 0.036(3) 0.006(2)
F(10) 0.042(3) 0.026(2) 0.038(2) 0.003(2) 0.016(2) 0.003(2)
F(11) 0.040(3) 0.023(2) 0.049(3) 0.012(2) 0.003(2) -0.003(2)
F(12) 0.039(3) 0.042(3) 0.061(3) 0.013(2) -0.007(2) 0.008(2)
F(13) 0.046(3) 0.050(3) 0.045(3) -0.002(2) -0.013(2) 0.005(2)
F(14) 0.044(3) 0.032(2) 0.036(3) -0.003(2) 0.000(2) -0.004(2)
F(15) 0.034(3) 0.024(2) 0.032(2) 0.007(2) -0.001(2) -0.006(2)
F(16) 0.028(2) 0.035(2) 0.033(2) -0.006(2) 0.005(2) 0.004(2)
F(17) 0.040(3) 0.029(2) 0.041(3) -0.012(2) 0.011(2) 0.004(2)
F(18) 0.051(3) 0.047(3) 0.037(3) -0.002(2) 0.010(2) 0.014(2)
F(19) 0.034(3) 0.060(3) 0.041(3) 0.000(2) -0.004(2) 0.013(2)
F(20) 0.029(3) 0.039(3) 0.038(2) -0.006(2) 0.008(2) 0.007(2)
C(1) 0.059(6) 0.026(4) 0.062(6) 0.009(4) 0.023(5) 0.008(5)
C(2) 0.070(7) 0.038(6) 0.051(6) 0.000(5) 0.016(5) 0.016(4)
C(3) 0.043(6) 0.050(7) 0.12(1) 0.034(5) 0.032(6) 0.028(6)
C(4) 0.106(10) 0.046(6) 0.070(8) 0.021(6) 0.037(7) 0.007(6)
C(5) 0.091(8) 0.039(5) 0.067(7) 0.001(6) 0.042(6) 0.010(5)
C(6) 0.089(8) 0.040(5) 0.062(6) -0.023(5) 0.032(6) 0.010(5)
C(7) 0.087(9) 0.074(8) 0.073(8) -0.008(6) -0.004(6) 0.034(6)
C(8) 0.047(7) 0.101(10) 0.11(1) 0.030(7) 0.008(7) 0.038(9)
C(9) 0.084(9) 0.055(7) 0.093(9) 0.022(6) 0.054(8) 0.015(7)
C(10) 0.115(10) 0.060(7) 0.054(6) -0.037(6) 0.039(7) -0.023(5)
C(11) 0.042(5) 0.059(6) 0.044(5) 0.006(4) 0.022(4) -0.004(4)
C(12) 0.024(5) 0.058(6) 0.046(5) 0.006(4) 0.004(4) 0.008(4)
C(13) 0.045(6) 0.035(5) 0.056(6) 0.000(4) 0.008(4) 0.002(4)
C(14) 0.050(6) 0.028(4) 0.050(5) -0.002(4) 0.008(4) 0.011(4)
C(15) 0.062(7) 0.087(8) 0.059(6) -0.036(6) 0.000(5) 0.008(6)
C(16) 0.048(6) 0.067(6) 0.053(6) -0.019(5) 0.026(5) 0.007(5)
C(17) 0.028(4) 0.028(4) 0.020(4) 0.000(3) 0.002(3) 0.002(3)
C(18) 0.037(5) 0.028(4) 0.037(5) 0.009(4) 0.011(4) 0.003(3)
C(19) 0.053(6) 0.038(5) 0.032(4) 0.009(4) 0.020(4) -0.005(4)
C(20) 0.049(6) 0.037(5) 0.026(4) 0.001(4) 0.007(4) -0.013(4)
C(21) 0.038(5) 0.031(4) 0.030(4) -0.009(4) 0.002(4) -0.005(3)
C(22) 0.031(4) 0.027(4) 0.035(4) 0.003(3) 0.006(3) -0.001(3)
C(23) 0.032(4) 0.022(4) 0.023(4) 0.001(3) 0.007(3) -0.006(3)
C(24) 0.014(4) 0.030(4) 0.033(4) -0.002(3) -0.003(3) -0.008(4)
C(25) 0.035(5) 0.031(4) 0.031(4) 0.000(4) 0.014(4) -0.007(4)
C(26) 0.036(5) 0.052(5) 0.032(5) -0.009(4) 0.020(4) -0.010(4)
C(27) 0.045(5) 0.033(4) 0.036(5) -0.011(4) 0.013(4) 0.003(4)
C(28) 0.037(5) 0.022(4) 0.033(4) -0.003(3) 0.016(4) -0.006(3)
C(29) 0.020(4) 0.020(3) 0.027(4) -0.003(3) 0.011(3) 0.003(3)
C(30) 0.028(4) 0.022(4) 0.038(4) 0.003(3) 0.008(4) 0.000(3)
C(31) 0.029(4) 0.032(4) 0.034(4) 0.016(4) 0.010(3) 0.010(4)
C(32) 0.025(4) 0.039(5) 0.029(4) -0.005(4) -0.003(3) 0.005(4)
C(33) 0.029(4) 0.023(4) 0.027(4) -0.006(3) 0.007(3) 0.003(3)
C(34) 0.021(4) 0.024(4) 0.029(4) 0.008(3) 0.008(3) 0.008(3)
C(35) 0.025(4) 0.022(4) 0.024(4) 0.001(3) 0.009(3) -0.005(3)
C(36) 0.023(4) 0.026(4) 0.028(4) 0.002(3) 0.003(3) -0.006(3)
C(37) 0.029(4) 0.023(4) 0.028(4) -0.004(3) 0.011(3) -0.004(3)
C(38) 0.045(5) 0.025(4) 0.025(4) 0.003(3) 0.011(4) 0.005(3)
C(39) 0.028(4) 0.032(4) 0.024(4) 0.005(3) 0.008(3) 0.004(3)
C(40) 0.020(4) 0.029(4) 0.029(4) -0.001(3) 0.007(3) -0.001(3)
B(1) 0.021(5) 0.024(4) 0.026(4) 0.000(3) 0.007(4) 0.005(3)

loop_
_atom_site_label
_atom_site_fract_x
_atom_site_fract_y
_atom_site_fract_z
_atom_site_U_iso_or_equiv
_atom_site_thermal_displace_type
W(1) 1.33008(2) 0.06247(2) 0.15832(2) 0.0331 Uij
P(1) 1.2056(1) 0.1539(1) 0.1797(1) 0.0311 Uij
P(2) 1.3924(1) 0.1951(1) 0.1186(1) 0.0376 Uij
F(1) 0.9531(3) 0.0441(2) 0.1864(3) 0.0391 Uij
F(2) 0.9617(3) -0.0843(3) 0.0900(3) 0.0530 Uij
F(3) 0.8272(4) -0.1981(3) 0.0697(3) 0.0528 Uij
F(4) 0.6810(3) -0.1750(3) 0.1454(3) 0.0472 Uij
F(5) 0.6692(3) -0.0470(3) 0.2393(3) 0.0358 Uij
F(6) 0.6735(3) 0.2331(2) 0.2882(2) 0.0322 Uij
F(7) 0.5506(3) 0.2326(3) 0.3836(3) 0.0441 Uij
F(8) 0.5332(3) 0.0994(3) 0.4819(3) 0.0545 Uij
F(9) 0.6464(3) -0.0332(3) 0.4799(3) 0.0478 Uij
F(10) 0.7711(3) -0.0340(2) 0.3830(2) 0.0335 Uij
F(11) 0.9602(3) -0.0351(2) 0.3305(3) 0.0365 Uij
F(12) 1.0945(3) -0.0047(3) 0.4374(3) 0.0470 Uij
F(13) 1.1067(3) 0.1439(3) 0.5155(3) 0.0490 Uij
F(14) 0.9804(3) 0.2642(3) 0.4797(2) 0.0376 Uij
F(15) 0.8500(3) 0.2382(2) 0.3669(2) 0.0290 Uij
F(16) 0.9543(3) 0.2193(3) 0.2375(2) 0.0323 Uij
F(17) 0.9415(3) 0.3240(3) 0.1202(2) 0.0358 Uij
F(18) 0.7913(3) 0.3344(3) 0.0192(3) 0.0433 Uij
F(19) 0.6525(3) 0.2309(3) 0.0394(3) 0.0471 Uij
F(20) 0.6632(3) 0.1216(3) 0.1571(2) 0.0356 Uij
C(1) 1.2477(6) -0.0611(5) 0.1979(5) 0.0434 Uij
C(2) 1.3254(7) -0.0473(5) 0.2474(6) 0.0501 Uij
C(3) 1.4012(7) -0.0485(6) 0.1986(8) 0.0613 Uij
C(4) 1.3613(9) -0.0607(7) 0.1182(7) 0.0695 Uij
C(5) 1.2665(8) -0.0666(6) 0.1186(6) 0.0589 Uij
C(6) 1.1580(7) -0.0716(6) 0.2221(6) 0.0552 Uij
C(7) 1.3344(8) -0.0445(7) 0.3331(7) 0.0712 Uij
C(8) 1.4691(8) 0.0139(9) 0.2137(9) 0.0781 Uij
C(9) 1.3982(9) -0.0102(7) 0.0633(8) 0.0618 Uij
C(10) 1.2002(9) -0.0830(7) 0.0484(6) 0.0703 Uij
C(11) 1.1659(6) 0.1549(6) 0.2749(5) 0.0441 Uij
C(12) 1.1048(5) 0.1446(6) 0.1127(5) 0.0428 Uij
C(13) 1.2418(6) 0.2618(5) 0.1670(5) 0.0428 Uij
C(14) 1.3023(6) 0.2702(5) 0.1025(5) 0.0368 Uij
C(15) 1.4732(7) 0.2460(7) 0.1875(6) 0.0615 Uij
C(16) 1.4412(6) 0.1972(6) 0.0277(5) 0.0513 Uij
C(17) 0.8126(5) 0.0067(4) 0.2211(4) 0.0255 Uij
C(18) 0.8835(5) -0.0093(5) 0.1791(4) 0.0310 Uij
C(19) 0.8911(6) -0.0755(5) 0.1294(5) 0.0359 Uij
C(20) 0.8221(6) -0.1312(5) 0.1171(5) 0.0349 Uij
C(21) 0.7491(5) -0.1193(5) 0.1561(4) 0.0310 Uij
C(22) 0.7442(5) -0.0525(5) 0.2058(4) 0.0314 Uij
C(23) 0.7277(5) 0.0969(4) 0.3283(4) 0.0241 Uij
C(24) 0.6703(5) 0.1640(4) 0.3329(4) 0.0245 Uij
C(25) 0.6044(5) 0.1657(5) 0.3836(4) 0.0323 Uij
C(26) 0.5956(5) 0.0988(6) 0.4319(5) 0.0383 Uij
C(27) 0.6525(6) 0.0320(5) 0.4305(5) 0.0329 Uij
C(28) 0.7168(5) 0.0336(4) 0.3806(4) 0.0291 Uij
C(29) 0.8976(4) 0.1015(4) 0.3405(4) 0.0223 Uij
C(30) 0.9627(5) 0.0419(4) 0.3636(4) 0.0271 Uij
C(31) 1.0322(5) 0.0551(5) 0.4201(4) 0.0303 Uij
C(32) 1.0402(5) 0.1313(5) 0.4596(4) 0.0283 Uij
C(33) 0.9756(5) 0.1901(4) 0.4419(4) 0.0244 Uij
C(34) 0.9085(5) 0.1742(4) 0.3833(4) 0.0241 Uij
C(35) 0.8081(5) 0.1654(4) 0.2057(4) 0.0218 Uij
C(36) 0.8755(5) 0.2189(4) 0.1912(4) 0.0269 Uij
C(37) 0.8729(5) 0.2744(4) 0.1296(4) 0.0238 Uij
C(38) 0.7970(5) 0.2797(5) 0.0790(4) 0.0303 Uij
C(39) 0.7273(5) 0.2280(5) 0.0901(4) 0.0272 Uij
C(40) 0.7349(4) 0.1720(4) 0.1513(4) 0.0254 Uij
C(41) 1.3204 -0.0568 0.1762 0.0025 Uij
B(1) 0.8108(5) 0.0917(5) 0.2743(5) 0.0234 Uij
H(1) 1.1141 -0.0487 0.1828 0.0663 Uij
H(2) 1.1525 -0.0427 0.2697 0.0663 Uij
H(3) 1.1443 -0.1292 0.2286 0.0663 Uij
H(4) 1.3162 -0.0956 0.3549 0.0855 Uij
H(5) 1.2983 0.0000 0.3512 0.0855 Uij
H(6) 1.3944 -0.0333 0.3546 0.0855 Uij
H(7) 1.496(6) 0.029(6) 0.276(6) 0.0591 Uij
H(8) 1.514(6) 0.018(5) 0.163(5) 0.0591 Uij
H(9) 1.459(6) -0.007(6) 0.059(5) 0.0591 Uij
H(10) 1.371(6) -0.014(6) 0.010(6) 0.0591 Uij
H(11) 1.1961 -0.1400 0.0343 0.0844 Uij
H(12) 1.2131 -0.0506 0.0041 0.0844 Uij
H(13) 1.1404 -0.0652 0.0589 0.0844 Uij
H(14) 1.1379 0.1028 0.2835 0.0529 Uij
H(15) 1.1237 0.1989 0.2769 0.0529 Uij
H(16) 1.2136 0.1634 0.3138 0.0529 Uij
H(17) 1.1170 0.1585 0.0615 0.0513 Uij
H(18) 1.0613 0.1820 0.1283 0.0513 Uij
H(19) 1.0832 0.0889 0.1135 0.0513 Uij
H(20) 1.1913 0.2962 0.1538 0.0513 Uij
H(21) 1.2729 0.2809 0.2143 0.0513 Uij
H(22) 1.2697 0.2600 0.0534 0.0441 Uij
H(23) 1.3263 0.3255 0.1030 0.0441 Uij
H(24) 1.5269 0.2131 0.1913 0.0738 Uij
H(25) 1.4521 0.2477 0.2366 0.0738 Uij
H(26) 1.4850 0.2997 0.1696 0.0738 Uij
H(27) 1.4094 0.1612 -0.0082 0.0616 Uij
H(28) 1.5011 0.1791 0.0373 0.0616 Uij
H(29) 1.4396 0.2528 0.0086 0.0616 Uij

loop_
_atom_type_symbol
_atom_type_oxidation_number
_atom_type_number_in_cell
_atom_type_scat_dispersion_real
_atom_type_scat_dispersion_imag
_atom_type_scat_source
C 0 160 0.003 0.002 'International Tables'
H 0 132 0.000 0.000 'International Tables'
P 0 8 0.102 0.094 'International Tables'
W 0 4 -0.849 6.872 'International Tables'
F 0 80 0.017 0.010 'International Tables'
B 0 4 0.001 0.001 'International Tables'

loop_
_geom_angle_atom_site_label_1
_geom_angle_atom_site_label_2
_geom_angle_atom_site_label_3
_geom_angle
_geom_angle_publ_flag
P(1) W(1) P(2) 81.78(7) yes
P(1) W(1) C(1) 90.5(2) yes
P(1) W(1) C(2) 105.5(3) yes
P(1) W(1) C(3) 144.2(3) yes
P(1) W(1) C(4) 142.5(4) yes
P(1) W(1) C(5) 105.4(3) yes
P(1) W(1) C(8) 144.1(4) yes
P(1) W(1) C(9) 144.0(4) yes
P(1) W(1) C(41) 119.18(5) yes
P(2) W(1) C(1) 172.2(2) yes
P(2) W(1) C(2) 150.8(3) yes
P(2) W(1) C(3) 127.3(3) yes
P(2) W(1) C(4) 126.4(3) yes
P(2) W(1) C(5) 146.9(2) yes
P(2) W(1) C(8) 92.3(3) yes
P(2) W(1) C(9) 91.0(3) yes
P(2) W(1) C(41) 158.93(6) yes
C(1) W(1) C(2) 33.6(3) yes
C(1) W(1) C(3) 60.4(4) yes
C(1) W(1) C(4) 59.8(4) yes
C(1) W(1) C(5) 34.4(3) yes
C(1) W(1) C(8) 94.9(4) yes
C(1) W(1) C(9) 94.3(4) yes
C(1) W(1) C(41) 28.6(2) yes
C(2) W(1) C(3) 38.8(4) yes
C(2) W(1) C(4) 63.3(4) yes
C(2) W(1) C(5) 59.5(3) yes
C(2) W(1) C(8) 65.0(4) yes
C(2) W(1) C(9) 97.9(4) yes
C(2) W(1) C(41) 31.8(2) yes
C(3) W(1) C(4) 39.8(4) yes
C(3) W(1) C(5) 63.1(4) yes
C(3) W(1) C(8) 36.9(4) yes
C(3) W(1) C(9) 64.7(4) yes
C(3) W(1) C(41) 35.2(3) yes
C(4) W(1) C(5) 37.2(4) yes
C(4) W(1) C(8) 67.0(5) yes
C(4) W(1) C(9) 36.2(4) yes
C(4) W(1) C(41) 34.7(3) yes
C(5) W(1) C(8) 98.8(5) yes
C(5) W(1) C(9) 64.0(4) yes
C(5) W(1) C(41) 31.5(3) yes
C(8) W(1) C(9) 71.0(5) yes
C(8) W(1) C(41) 72.1(3) yes
C(9) W(1) C(41) 70.9(3) yes
W(1) P(1) C(11) 118.8(3) yes
W(1) P(1) C(12) 117.8(3) yes
W(1) P(1) C(13) 107.1(3) yes
C(11) P(1) C(12) 103.6(4) yes
C(11) P(1) C(13) 103.6(4) yes
C(12) P(1) C(13) 104.1(4) yes
W(1) P(2) C(14) 107.7(3) yes
W(1) P(2) C(15) 117.4(4) yes
W(1) P(2) C(16) 117.9(3) yes
C(14) P(2) C(15) 104.5(5) yes
C(14) P(2) C(16) 103.3(4) yes
C(15) P(2) C(16) 104.4(5) yes
W(1) C(1) C(2) 67.8(5) yes
W(1) C(1) C(5) 67.9(5) yes
W(1) C(1) C(6) 132.8(6) yes
W(1) C(1) C(41) 50.2(3) yes
C(2) C(1) C(5) 110.4(9) yes
C(2) C(1) C(6) 126.2(9) yes
C(2) C(1) C(41) 55.8(6) yes
C(5) C(1) C(6) 123.4(10) yes
C(5) C(1) C(41) 54.6(6) yes
C(6) C(1) C(41) 176.3(9) yes
W(1) C(2) C(1) 78.6(5) yes
W(1) C(2) C(3) 63.9(5) yes
W(1) C(2) C(7) 129.2(7) yes
W(1) C(2) C(41) 55.9(3) yes
C(1) C(2) C(3) 107.9(9) yes
C(1) C(2) C(7) 126.7(9) yes
C(1) C(2) C(41) 54.3(6) yes
C(3) C(2) C(7) 124(1) yes
C(3) C(2) C(41) 53.6(6) yes
C(7) C(2) C(41) 174.3(9) yes
W(1) C(3) C(2) 77.3(5) yes
W(1) C(3) C(4) 70.2(6) yes
W(1) C(3) C(8) 79.3(6) yes
W(1) C(3) C(41) 63.0(4) yes
C(2) C(3) C(4) 105.6(9) yes
C(2) C(3) C(8) 118(1) yes
C(2) C(3) C(41) 52.2(5) yes
C(4) C(3) C(8) 118(1) yes
C(4) C(3) C(41) 53.4(7) yes
C(8) C(3) C(41) 142.1(8) yes
W(1) C(4) C(3) 70.0(6) yes
W(1) C(4) C(5) 78.6(6) yes
W(1) C(4) C(9) 79.1(7) yes
W(1) C(4) C(41) 63.0(4) yes
C(3) C(4) C(5) 108.2(9) yes
C(3) C(4) C(9) 114(1) yes
C(3) C(4) C(41) 54.5(6) yes
C(5) C(4) C(9) 120(1) yes
C(5) C(4) C(41) 53.7(6) yes
C(9) C(4) C(41) 142.1(10) yes
W(1) C(5) C(1) 77.7(6) yes
W(1) C(5) C(4) 64.2(6) yes
W(1) C(5) C(10) 127.1(7) yes
W(1) C(5) C(41) 55.6(4) yes
C(1) C(5) C(4) 107.8(10) yes
C(1) C(5) C(10) 126.3(10) yes
C(1) C(5) C(41) 53.4(6) yes
C(4) C(5) C(10) 125.8(9) yes
C(4) C(5) C(41) 54.4(7) yes
C(10) C(5) C(41) 177.3(9) yes
W(1) C(8) C(3) 63.9(5) yes
W(1) C(9) C(4) 64.7(6) yes
P(1) C(13) C(14) 112.6(6) yes
P(2) C(14) C(13) 109.6(6) yes
C(18) C(17) C(22) 112.3(7) yes
C(18) C(17) B(1) 120.4(6) yes
C(22) C(17) B(1) 127.1(6) yes
F(1) C(18) C(17) 118.7(7) yes
F(1) C(18) C(19) 115.1(7) yes
C(17) C(18) C(19) 126.2(8) yes
F(2) C(19) C(18) 121.6(8) yes
F(2) C(19) C(20) 119.7(7) yes
C(18) C(19) C(20) 118.6(7) yes
F(3) C(20) C(19) 120.7(7) yes
F(3) C(20) C(21) 120.5(7) yes
C(19) C(20) C(21) 118.7(7) yes
F(4) C(21) C(20) 119.2(7) yes
F(4) C(21) C(22) 119.9(7) yes
C(20) C(21) C(22) 120.9(7) yes
F(5) C(22) C(17) 121.5(6) yes
F(5) C(22) C(21) 115.3(7) yes
C(17) C(22) C(21) 123.2(7) yes
C(24) C(23) C(28) 114.0(7) yes
C(24) C(23) B(1) 126.6(6) yes
C(28) C(23) B(1) 119.1(6) yes
F(6) C(24) C(23) 122.3(6) yes
F(6) C(24) C(25) 114.5(6) yes
C(23) C(24) C(25) 123.3(7) yes
F(7) C(25) C(24) 119.5(7) yes
F(7) C(25) C(26) 121.2(7) yes
C(24) C(25) C(26) 119.2(7) yes
F(8) C(26) C(25) 120.3(8) yes
F(8) C(26) C(27) 120.3(8) yes
C(25) C(26) C(27) 119.4(7) yes
F(9) C(27) C(26) 119.9(7) yes
F(9) C(27) C(28) 120.8(7) yes
C(26) C(27) C(28) 119.3(7) yes
F(10) C(28) C(23) 119.2(6) yes
F(10) C(28) C(27) 116.0(6) yes
C(23) C(28) C(27) 124.8(7) yes
C(30) C(29) C(34) 112.4(6) yes
C(30) C(29) B(1) 128.2(6) yes
C(34) C(29) B(1) 119.3(6) yes
F(11) C(30) C(29) 120.7(6) yes
F(11) C(30) C(31) 115.0(6) yes
C(29) C(30) C(31) 124.3(6) yes
F(12) C(31) C(30) 120.9(7) yes
F(12) C(31) C(32) 119.1(7) yes
C(30) C(31) C(32) 119.9(6) yes
F(13) C(32) C(31) 120.2(7) yes
F(13) C(32) C(33) 121.7(7) yes
C(31) C(32) C(33) 118.0(7) yes
F(14) C(33) C(32) 119.7(6) yes
F(14) C(33) C(34) 120.8(6) yes
C(32) C(33) C(34) 119.4(7) yes
F(15) C(34) C(29) 118.9(6) yes
F(15) C(34) C(33) 115.3(6) yes
C(29) C(34) C(33) 125.8(6) yes
C(36) C(35) C(40) 112.9(6) yes
C(36) C(35) B(1) 127.3(7) yes
C(40) C(35) B(1) 119.6(6) yes
F(16) C(36) C(35) 121.3(6) yes
F(16) C(36) C(37) 113.3(6) yes
C(35) C(36) C(37) 125.4(7) yes
F(17) C(37) C(36) 121.2(7) yes
F(17) C(37) C(38) 120.0(6) yes
C(36) C(37) C(38) 118.7(7) yes
F(18) C(38) C(37) 120.5(7) yes
F(18) C(38) C(39) 120.6(7) yes
C(37) C(38) C(39) 118.9(6) yes
F(19) C(39) C(38) 119.7(6) yes
F(19) C(39) C(40) 120.7(7) yes
C(38) C(39) C(40) 119.6(7) yes
F(20) C(40) C(35) 119.7(6) yes
F(20) C(40) C(39) 115.9(6) yes
C(35) C(40) C(39) 124.4(7) yes
W(1) C(41) C(1) 101.1(4) yes
W(1) C(41) C(2) 92.3(4) yes
W(1) C(41) C(3) 81.8(4) yes
W(1) C(41) C(4) 82.3(5) yes
W(1) C(41) C(5) 93.0(4) yes
C(1) C(41) C(2) 69.8(6) yes
C(1) C(41) C(3) 144.1(8) yes
C(1) C(41) C(4) 143.9(8) yes
C(1) C(41) C(5) 72.0(6) yes
C(2) C(41) C(3) 74.3(7) yes
C(2) C(41) C(4) 146.3(8) yes
C(2) C(41) C(5) 141.8(7) yes
C(3) C(41) C(4) 72.0(8) yes
C(3) C(41) C(5) 143.9(7) yes
C(4) C(41) C(5) 71.9(8) yes
C(17) B(1) C(23) 114.7(6) yes
C(17) B(1) C(29) 113.8(6) yes
C(17) B(1) C(35) 100.8(5) yes
C(23) B(1) C(29) 101.9(5) yes
C(23) B(1) C(35) 113.8(6) yes
C(29) B(1) C(35) 112.3(6) yes

loop_
_geom_bond_atom_site_label_1
_geom_bond_atom_site_label_2
_geom_bond_distance
_geom_bond_publ_flag
W(1) P(1) 2.452(2) yes
W(1) P(2) 2.450(2) yes
W(1) C(1) 2.474(9) yes
W(1) C(2) 2.338(8) yes
W(1) C(3) 2.152(9) yes
W(1) C(4) 2.16(1) yes
W(1) C(5) 2.35(1) yes
W(1) C(8) 2.36(1) yes
W(1) C(9) 2.34(1) yes
W(1) C(41) 1.9378(3) yes
P(1) C(11) 1.813(8) yes
P(1) C(12) 1.822(9) yes
P(1) C(13) 1.830(9) yes
P(2) C(14) 1.820(9) yes
P(2) C(15) 1.807(10) yes
P(2) C(16) 1.808(9) yes
F(1) C(18) 1.355(9) yes
F(2) C(19) 1.341(9) yes
F(3) C(20) 1.353(8) yes
F(4) C(21) 1.362(9) yes
F(5) C(22) 1.339(8) yes
F(6) C(24) 1.351(8) yes
F(7) C(25) 1.347(9) yes
F(8) C(26) 1.352(9) yes
F(9) C(27) 1.356(9) yes
F(10) C(28) 1.358(8) yes
F(11) C(30) 1.356(8) yes
F(12) C(31) 1.355(8) yes
F(13) C(32) 1.335(8) yes
F(14) C(33) 1.349(8) yes
F(15) C(34) 1.365(7) yes
F(16) C(36) 1.366(8) yes
F(17) C(37) 1.335(8) yes
F(18) C(38) 1.349(8) yes
F(19) C(39) 1.358(8) yes
F(20) C(40) 1.369(8) yes
C(1) C(2) 1.40(1) yes
C(1) C(5) 1.43(1) yes
C(1) C(6) 1.48(1) yes
C(1) C(41) 1.209(9) yes
C(2) C(3) 1.50(1) yes
C(2) C(7) 1.47(2) yes
C(2) C(41) 1.232(10) yes
C(3) C(4) 1.47(2) yes
C(3) C(8) 1.44(2) yes
C(3) C(41) 1.25(1) yes
C(4) C(5) 1.45(2) yes
C(4) C(9) 1.41(2) yes
C(4) C(41) 1.24(1) yes
C(5) C(10) 1.51(2) yes
C(5) C(41) 1.23(1) yes
C(13) C(14) 1.53(1) yes
C(17) C(18) 1.39(1) yes
C(17) C(22) 1.41(1) yes
C(17) B(1) 1.64(1) yes
C(18) C(19) 1.38(1) yes
C(19) C(20) 1.37(1) yes
C(20) C(21) 1.37(1) yes
C(21) C(22) 1.38(1) yes
C(23) C(24) 1.389(10) yes
C(23) C(28) 1.38(1) yes
C(23) B(1) 1.65(1) yes
C(24) C(25) 1.402(10) yes
C(25) C(26) 1.37(1) yes
C(26) C(27) 1.38(1) yes
C(27) C(28) 1.37(1) yes
C(29) C(30) 1.400(10) yes
C(29) C(34) 1.376(10) yes
C(29) B(1) 1.66(1) yes
C(30) C(31) 1.37(1) yes
C(31) C(32) 1.39(1) yes
C(32) C(33) 1.37(1) yes
C(33) C(34) 1.380(10) yes
C(35) C(36) 1.380(10) yes
C(35) C(40) 1.380(10) yes
C(35) B(1) 1.67(1) yes
C(36) C(37) 1.381(10) yes
C(37) C(38) 1.37(1) yes
C(38) C(39) 1.37(1) yes
C(39) C(40) 1.379(10) yes
